data_2243077
loop_
_publ_author_name
'Iv\<si\'c, Trpimir'
'Bi, David Wenhua'
'Magrez, Arnaud'

_publ_section_title
;
 New refinement of the crystal structure of Zn(NH~3~)~2~Cl~2~ at 100K
;
_journal_coeditor_code WM5517
_journal_issue 9
_journal_name_full 'Acta Crystallographica Section E'
_journal_page_first 1386
_journal_page_last 1388
_journal_paper_doi 10.1107/S2056989019011757
_journal_volume 75
_journal_year 2019
_chemical_formula_iupac '[Zn Cl2 (N H3)2]'
_chemical_formula_moiety 'Cl2 H6 N2 Zn'
_chemical_formula_sum 'Cl2 H6 N2 Zn'
_chemical_formula_weight 170.34
_chemical_name_systematic
;
Diamminedichloridozinc
;
_space_group_crystal_system orthorhombic
_space_group_IT_number 74
_space_group_name_Hall '-I 2b 2'
_space_group_name_H-M_alt 'I m m a'
_symmetry_space_group_name_Hall '-I 2b 2'
_symmetry_space_group_name_H-M 'I m m a'
_atom_sites_solution_hydrogens difmap
_atom_sites_solution_primary direct
_cell_angle_alpha 90
_cell_angle_beta 90
_cell_angle_gamma 90
_cell_formula_units_Z 4
_cell_length_a 7.7077(2)
_cell_length_b 8.0226(2)
_cell_length_c 8.4526(3)
_cell_measurement_reflns_used 1597
_cell_measurement_temperature 100(2)
_cell_measurement_theta_max 37.3600
_cell_measurement_theta_min 3.5830
_cell_volume 522.67(3)
_computing_cell_refinement
;
CrysAlis PRO (Rigaku OD, 2019)
;
_computing_data_collection
;
CrysAlis PRO (Rigaku OD, 2019)
;
_computing_data_reduction
;
CrysAlis PRO (Rigaku OD, 2019)
;
_computing_molecular_graphics
;
DIAMOND (Brandenburg, 2006)
;
_computing_publication_material
;
publCIF (Westrip, 2010)
;
_computing_structure_refinement
;
SHELXL2018 (Sheldrick, 2015b)
;
_computing_structure_solution
;
SHELXT (Sheldrick, 2015a)
;
_diffrn_ambient_temperature 100.15
_diffrn_measured_fraction_theta_full 0.989
_diffrn_measured_fraction_theta_max 0.996
_diffrn_measurement_device_type 'Rigaku SuperNOVA'
_diffrn_measurement_method '\w scans'
_diffrn_radiation_type MoK\a
_diffrn_radiation_wavelength 0.71073
_diffrn_reflns_av_R_equivalents 0.0166
_diffrn_reflns_av_unetI/netI 0.0170
_diffrn_reflns_limit_h_max 8
_diffrn_reflns_limit_h_min -12
_diffrn_reflns_limit_k_max 12
_diffrn_reflns_limit_k_min -13
_diffrn_reflns_limit_l_max 14
_diffrn_reflns_limit_l_min -12
_diffrn_reflns_number 2303
_diffrn_reflns_theta_full 25.242
_diffrn_reflns_theta_max 36.303
_diffrn_reflns_theta_min 3.501
_diffrn_source 'micro-focus sealed X-ray tube'
_diffrn_standards_decay_% 0
_diffrn_standards_interval_count 0
_diffrn_standards_interval_time 0
_diffrn_standards_number 0
_exptl_absorpt_coefficient_mu 5.555
_exptl_absorpt_correction_T_max 0.454
_exptl_absorpt_correction_T_min 0.277
_exptl_absorpt_correction_type analytical
_exptl_absorpt_process_details
;
(CrysAlis PRO; Rigaku OD, 2019)
;
_exptl_crystal_colour colourless
_exptl_crystal_density_diffrn 2.165
_exptl_crystal_description irregular
_exptl_crystal_F_000 336
_exptl_crystal_size_max 0.26
_exptl_crystal_size_mid 0.18
_exptl_crystal_size_min 0.16
_refine_diff_density_max 0.502
_refine_diff_density_min -0.546
_refine_ls_extinction_coef 0.0043(6)
_refine_ls_extinction_expression Fc^*^=kFc[1+0.001xFc^2^\l^3^/sin(2\q)]^-1/4^
_refine_ls_extinction_method
;
SHELXL2018 (Sheldrick, 2015b)
;
_refine_ls_goodness_of_fit_ref 1.041
_refine_ls_hydrogen_treatment refall
_refine_ls_matrix_type full
_refine_ls_number_parameters 25
_refine_ls_number_reflns 708
_refine_ls_number_restraints 0
_refine_ls_restrained_S_all 1.041
_refine_ls_R_factor_all 0.0163
_refine_ls_R_factor_gt 0.0151
_refine_ls_shift/su_max 0.001
_refine_ls_shift/su_mean 0.000
_refine_ls_structure_factor_coef Fsqd
_refine_ls_weighting_details 'w=1/[\s^2^(Fo^2^)+(0.0188P)^2^] where P=(Fo^2^+2Fc^2^)/3'
_refine_ls_weighting_scheme calc
_refine_ls_wR_factor_gt 0.0350
_refine_ls_wR_factor_ref 0.0356
_reflns_number_gt 678
_reflns_number_total 708
_reflns_threshold_expression 'I > 2\s(I)'
_cod_data_source_file wm5517sup1.cif
_cod_data_source_block I
_cod_database_code 2243077
_shelx_space_group_comment
;
The symmetry employed for this shelxl refinement is uniquely defined
by the following loop, which should always be used as a source of
symmetry information in preference to the above space-group names.
They are only intended as comments.
;
_shelx_estimated_absorpt_t_min 0.326
_shelx_estimated_absorpt_t_max 0.470

loop_
_space_group_symop_operation_xyz
'x, y, z'
'-x, -y+1/2, z'
'-x, y+1/2, -z'
'x, -y, -z'
'x+1/2, y+1/2, z+1/2'
'-x+1/2, -y+1, z+1/2'
'-x+1/2, y+1, -z+1/2'
'x+1/2, -y+1/2, -z+1/2'
'-x, -y, -z'
'x, y-1/2, -z'
'x, -y-1/2, z'
'-x, y, z'
'-x+1/2, -y+1/2, -z+1/2'
'x+1/2, y, -z+1/2'
'x+1/2, -y, z+1/2'
'-x+1/2, y+1/2, z+1/2'

loop_
_atom_site_type_symbol
_atom_site_label
_atom_site_fract_x
_atom_site_fract_y
_atom_site_fract_z
_atom_site_U_iso_or_equiv
_atom_site_adp_type
_atom_site_calc_flag
_atom_site_occupancy
Zn Zn1 0.500000 0.250000 0.61168(2) 0.01163(6) Uani d 1
Cl Cl1 0.500000 0.47954(3) 0.76915(3) 0.01375(6) Uani d 1
N N1 0.28237(15) 0.250000 0.47949(13) 0.01603(17) Uani d 1
H H1A 0.274(3) 0.3281(19) 0.416(2) 0.045(4) Uiso d 1
H H1B 0.206(5) 0.250000 0.533(4) 0.090(11) Uiso d 1

loop_
_atom_site_aniso_label
_atom_site_aniso_U_11
_atom_site_aniso_U_22
_atom_site_aniso_U_33
_atom_site_aniso_U_12
_atom_site_aniso_U_13
_atom_site_aniso_U_23
Zn1 0.01002(9) 0.01352(9) 0.01134(9) 0.000 0.000 0.000
Cl1 0.01288(11) 0.01346(11) 0.01490(11) 0.000 0.000 -0.00253(7)
N1 0.0136(4) 0.0211(4) 0.0134(4) 0.000 -0.0016(3) 0.000

loop_
_atom_type_symbol
_atom_type_description
_atom_type_scat_dispersion_real
_atom_type_scat_dispersion_imag
_atom_type_scat_source
Cl Cl 0.1484 0.1585 'International Tables Vol C Tables 4.2.6.8 and 6.1.1.4'
H H 0.0000 0.0000 'International Tables Vol C Tables 4.2.6.8 and 6.1.1.4'
N N 0.0061 0.0033 'International Tables Vol C Tables 4.2.6.8 and 6.1.1.4'
Zn Zn 0.2839 1.4301 'International Tables Vol C Tables 4.2.6.8 and 6.1.1.4'

loop_
_geom_angle_atom_site_label_1
_geom_angle_atom_site_label_2
_geom_angle_atom_site_label_3
_geom_angle_site_symmetry_1
_geom_angle_site_symmetry_3
_geom_angle
Cl1 Zn1 Cl1 2_655 . 108.282(14)
N1 Zn1 Cl1 . . 108.951(17)
N1 Zn1 Cl1 2_655 2_655 108.951(17)
N1 Zn1 Cl1 . 2_655 108.951(17)
N1 Zn1 Cl1 2_655 . 108.950(17)
N1 Zn1 N1 2_655 . 112.66(7)
Zn1 N1 H1A . 11_565 115.0(13)
Zn1 N1 H1A . . 115.0(13)
Zn1 N1 H1B . . 109(3)
H1A N1 H1A . 11_565 99(2)
H1A N1 H1B . . 109(2)
H1B N1 H1A . 11_565 109(2)

loop_
_geom_bond_atom_site_label_1
_geom_bond_atom_site_label_2
_geom_bond_site_symmetry_2
_geom_bond_distance
Zn1 Cl1 2_655 2.2722(3)
Zn1 Cl1 . 2.2722(3)
Zn1 N1 2_655 2.0155(11)
Zn1 N1 . 2.0155(11)
N1 H1A 11_565 0.825(17)
N1 H1A . 0.825(17)
N1 H1B . 0.74(4)

loop_
_geom_hbond_atom_site_label_D
_geom_hbond_atom_site_label_H
_geom_hbond_atom_site_label_A
_geom_hbond_site_symmetry_A
_geom_hbond_distance_DH
_geom_hbond_distance_HA
_geom_hbond_distance_DA
_geom_hbond_angle_DHA
_geom_hbond_publ_flag
N1 H1A Cl1 9_666 0.825(17) 2.806(18) 3.4552(9) 137.0(17) yes
N1 H1A Cl1 6_554 0.825(17) 2.897(18) 3.5505(9) 137.6(16) yes
N1 H1B Cl1 13_556 0.74(4) 2.95(3) 3.5556(10) 140.6(8) yes
N1 H1B Cl1 14_456 0.74(4) 2.95(3) 3.5556(10) 140.6(8) yes

_cod_database_fobs_code 2243077
